data_1560235
loop_
_publ_author_name
'Yoo, Miri'
'Koh, Dongsoo'

_publ_section_title
;
 1-[5-(3,5-Dimethoxyphenyl)-3-(2-methoxyphenyl)-4,5-dihydro-1<i>H</i>-pyrazol-1-yl]ethanone
;
_journal_coeditor_code HB4374
_journal_issue 1
_journal_name_full IUCrData
_journal_page_first x210096
_journal_paper_doi 10.1107/S2414314621000961
_journal_volume 6
_journal_year 2021
_chemical_formula_iupac 'C20 H22 N2 O4'
_chemical_formula_moiety 'C20 H22 N2 O4'
_chemical_formula_sum 'C20 H22 N2 O4'
_chemical_formula_weight 354.39
_chemical_name_systematic 1-[5-(3,5-Dimethoxyphenyl)-3-(2-methoxyphenyl)-4,5-dihydro-1<i>H</i>-pyrazol-1-yl]ethanone
_space_group_crystal_system triclinic
_space_group_IT_number 2
_space_group_name_Hall '-P 1'
_space_group_name_H-M_alt 'P -1'
_atom_sites_solution_hydrogens geom
_atom_sites_solution_primary direct
_audit_creation_method SHELXL-2014/7
_cell_angle_alpha 113.0348(10)
_cell_angle_beta 91.4395(12)
_cell_angle_gamma 107.4022(11)
_cell_formula_units_Z 2
_cell_length_a 8.7181(2)
_cell_length_b 10.7230(3)
_cell_length_c 11.2096(3)
_cell_measurement_reflns_used 9964
_cell_measurement_temperature 223(2)
_cell_measurement_theta_max 28.29
_cell_measurement_theta_min 2.27
_cell_volume 908.09(4)
_computing_cell_refinement
;
SAINT (Bruker, 2012)
;
_computing_data_collection
;
APEX2 (Bruker, 2012)
;
_computing_data_reduction
;
SAINT (Bruker, 2012)
;
_computing_molecular_graphics
;
SHELXTL (Sheldrick, 2008)
;
_computing_publication_material
;
SHELXTL (Sheldrick, 2008)
;
_computing_structure_refinement
;
<i>SHELXL2014/7</i> (Sheldrick, 2015)
;
_computing_structure_solution
;
SHELXTL (Sheldrick, 2008)
;
_diffrn_ambient_temperature 223(2)
_diffrn_measured_fraction_theta_full 0.999
_diffrn_measured_fraction_theta_max 0.998
_diffrn_measurement_device_type 'PHOTON 100 CMOS'
_diffrn_measurement_method '\f and \w scans'
_diffrn_radiation_type MoK\a
_diffrn_radiation_wavelength 0.71073
_diffrn_reflns_av_R_equivalents 0.0451
_diffrn_reflns_av_unetI/netI 0.0231
_diffrn_reflns_limit_h_max 11
_diffrn_reflns_limit_h_min -11
_diffrn_reflns_limit_k_max 14
_diffrn_reflns_limit_k_min -14
_diffrn_reflns_limit_l_max 14
_diffrn_reflns_limit_l_min -14
_diffrn_reflns_number 39068
_diffrn_reflns_theta_full 25.242
_diffrn_reflns_theta_max 28.369
_diffrn_reflns_theta_min 2.191
_exptl_absorpt_coefficient_mu 0.091
_exptl_absorpt_correction_T_max 0.7457
_exptl_absorpt_correction_T_min 0.6434
_exptl_absorpt_correction_type multi-scan
_exptl_absorpt_process_details
;
(SADABS; Bruker, 2012)
;
_exptl_crystal_colour colourless
_exptl_crystal_density_diffrn 1.296
_exptl_crystal_description Block
_exptl_crystal_F_000 376
_exptl_crystal_size_max 0.170
_exptl_crystal_size_mid 0.160
_exptl_crystal_size_min 0.120
_refine_diff_density_max 0.313
_refine_diff_density_min -0.206
_refine_ls_extinction_method none
_refine_ls_goodness_of_fit_ref 1.048
_refine_ls_hydrogen_treatment constr
_refine_ls_matrix_type full
_refine_ls_number_parameters 239
_refine_ls_number_reflns 4541
_refine_ls_number_restraints 0
_refine_ls_restrained_S_all 1.048
_refine_ls_R_factor_all 0.0708
_refine_ls_R_factor_gt 0.0461
_refine_ls_shift/su_max 0.000
_refine_ls_shift/su_mean 0.000
_refine_ls_structure_factor_coef Fsqd
_refine_ls_weighting_details 'w=1/[\s^2^(Fo^2^)+(0.0500P)^2^+0.3528P] where P=(Fo^2^+2Fc^2^)/3'
_refine_ls_weighting_scheme calc
_refine_ls_wR_factor_gt 0.1121
_refine_ls_wR_factor_ref 0.1258
_reflns_number_gt 3338
_reflns_number_total 4541
_reflns_threshold_expression 'I > 2\s(I)'
_cod_data_source_file hb4374sup1.cif
_cod_data_source_block I
_cod_database_code 1560235
_shelx_space_group_comment
;
The symmetry employed for this shelxl refinement is uniquely defined
by the following loop, which should always be used as a source of
symmetry information in preference to the above space-group names.
They are only intended as comments.
;
_shelx_estimated_absorpt_t_min 0.985
_shelx_estimated_absorpt_t_max 0.989

loop_
_space_group_symop_operation_xyz
'x, y, z'
'-x, -y, -z'

loop_
_atom_site_type_symbol
_atom_site_label
_atom_site_fract_x
_atom_site_fract_y
_atom_site_fract_z
_atom_site_U_iso_or_equiv
_atom_site_adp_type
_atom_site_calc_flag
_atom_site_occupancy
_atom_site_disorder_assembly
_atom_site_disorder_group
C C1 0.33313(18) 0.31123(16) 0.49923(14) 0.0328(3) Uani d 1 . .
C C2 0.28231(17) 0.40413(15) 0.46044(13) 0.0290(3) Uani d 1 . .
C C3 0.20042(19) 0.48741(17) 0.54478(14) 0.0349(3) Uani d 1 . .
H H3 0.1650 0.5503 0.5209 0.042 Uiso calc 1 . .
C C4 0.1704(2) 0.47940(19) 0.66259(16) 0.0423(4) Uani d 1 . .
H H4 0.1143 0.5357 0.7174 0.051 Uiso calc 1 . .
C C5 0.2233(2) 0.38832(19) 0.69949(16) 0.0439(4) Uani d 1 . .
H H5 0.2041 0.3837 0.7800 0.053 Uiso calc 1 . .
C C6 0.3037(2) 0.30458(18) 0.61869(15) 0.0391(4) Uani d 1 . .
H H6 0.3390 0.2426 0.6441 0.047 Uiso calc 1 . .
O O1 0.41126(15) 0.23045(13) 0.41477(11) 0.0445(3) Uani d 1 . .
C C7 0.4509(3) 0.1255(2) 0.4431(2) 0.0658(6) Uani d 1 . .
H H7A 0.5253 0.1720 0.5256 0.099 Uiso calc 1 . .
H H7B 0.5023 0.0745 0.3733 0.099 Uiso calc 1 . .
H H7C 0.3525 0.0580 0.4498 0.099 Uiso calc 1 . .
C C8 0.30805(17) 0.41521(15) 0.33494(13) 0.0274(3) Uani d 1 . .
C C9 0.38469(18) 0.32990(16) 0.22753(13) 0.0304(3) Uani d 1 . .
H H9A 0.3314 0.2262 0.1994 0.037 Uiso calc 1 . .
H H9B 0.5013 0.3553 0.2562 0.037 Uiso calc 1 . .
C C10 0.35565(17) 0.37553(15) 0.11689(13) 0.0285(3) Uani d 1 . .
H H10 0.4592 0.4092 0.0863 0.034 Uiso calc 1 . .
N N1 0.29693(15) 0.49645(12) 0.18619(11) 0.0297(3) Uani d 1 . .
N N2 0.26272(15) 0.50766(13) 0.31007(11) 0.0298(3) Uani d 1 . .
C C11 0.22958(17) 0.25555(14) 0.00294(13) 0.0277(3) Uani d 1 . .
C C12 0.27974(18) 0.17696(15) -0.10909(14) 0.0304(3) Uani d 1 . .
H H12 0.3907 0.2019 -0.1172 0.036 Uiso calc 1 . .
C C13 0.16453(19) 0.06023(16) -0.21028(14) 0.0339(3) Uani d 1 . .
C C14 0.00146(19) 0.02227(16) -0.20007(15) 0.0358(3) Uani d 1 . .
H H14 -0.0754 -0.0568 -0.2686 0.043 Uiso calc 1 . .
C C15 -0.04762(18) 0.10307(15) -0.08643(15) 0.0325(3) Uani d 1 . .
C C16 0.06497(18) 0.21904(15) 0.01496(14) 0.0312(3) Uani d 1 . .
H H16 0.0309 0.2729 0.0914 0.037 Uiso calc 1 . .
O O2 0.22721(16) -0.01188(13) -0.31699(11) 0.0514(3) Uani d 1 . .
C C17 0.1152(3) -0.1365(3) -0.4194(2) 0.0962(10) Uani d 1 . .
H H17A 0.0575 -0.2030 -0.3836 0.144 Uiso calc 1 . .
H H17B 0.1739 -0.1825 -0.4857 0.144 Uiso calc 1 . .
H H17C 0.0378 -0.1091 -0.4586 0.144 Uiso calc 1 . .
O O3 -0.21162(13) 0.05856(12) -0.08562(12) 0.0446(3) Uani d 1 . .
C C18 -0.2693(2) 0.1386(2) 0.0275(2) 0.0499(4) Uani d 1 . .
H H18A -0.2214 0.1346 0.1043 0.075 Uiso calc 1 . .
H H18B -0.3870 0.0978 0.0156 0.075 Uiso calc 1 . .
H H18C -0.2387 0.2380 0.0394 0.075 Uiso calc 1 . .
C C19 0.26834(19) 0.58262(16) 0.13306(14) 0.0332(3) Uani d 1 . .
O O4 0.29910(15) 0.56660(13) 0.02318(11) 0.0439(3) Uani d 1 . .
C C20 0.1993(3) 0.6953(2) 0.21300(18) 0.0534(5) Uani d 1 . .
H H20A 0.2756 0.7898 0.2308 0.080 Uiso calc 1 . .
H H20B 0.1805 0.6879 0.2953 0.080 Uiso calc 1 . .
H H20C 0.0971 0.6813 0.1647 0.080 Uiso calc 1 . .

loop_
_atom_site_aniso_label
_atom_site_aniso_U_11
_atom_site_aniso_U_22
_atom_site_aniso_U_33
_atom_site_aniso_U_12
_atom_site_aniso_U_13
_atom_site_aniso_U_23
C1 0.0332(8) 0.0326(7) 0.0298(7) 0.0082(6) 0.0000(6) 0.0126(6)
C2 0.0282(7) 0.0294(7) 0.0249(7) 0.0047(6) 0.0007(5) 0.0106(6)
C3 0.0377(8) 0.0367(8) 0.0295(7) 0.0119(7) 0.0055(6) 0.0134(6)
C4 0.0450(9) 0.0474(9) 0.0305(8) 0.0142(8) 0.0106(7) 0.0130(7)
C5 0.0472(10) 0.0525(10) 0.0286(8) 0.0071(8) 0.0045(7) 0.0209(7)
C6 0.0423(9) 0.0426(9) 0.0341(8) 0.0087(7) -0.0006(7) 0.0222(7)
O1 0.0607(8) 0.0464(7) 0.0405(6) 0.0301(6) 0.0114(6) 0.0233(5)
C7 0.0888(16) 0.0660(13) 0.0723(14) 0.0512(13) 0.0194(12) 0.0398(12)
C8 0.0274(7) 0.0261(7) 0.0240(6) 0.0057(5) 0.0009(5) 0.0083(5)
C9 0.0329(7) 0.0315(7) 0.0267(7) 0.0121(6) 0.0036(6) 0.0110(6)
C10 0.0314(7) 0.0281(7) 0.0246(7) 0.0100(6) 0.0060(6) 0.0095(6)
N1 0.0396(7) 0.0269(6) 0.0228(6) 0.0113(5) 0.0067(5) 0.0104(5)
N2 0.0375(7) 0.0291(6) 0.0229(6) 0.0112(5) 0.0062(5) 0.0109(5)
C11 0.0334(7) 0.0258(7) 0.0256(7) 0.0097(6) 0.0042(6) 0.0126(6)
C12 0.0330(7) 0.0290(7) 0.0279(7) 0.0088(6) 0.0060(6) 0.0118(6)
C13 0.0429(9) 0.0284(7) 0.0270(7) 0.0105(6) 0.0058(6) 0.0093(6)
C14 0.0397(8) 0.0266(7) 0.0341(8) 0.0055(6) -0.0026(6) 0.0105(6)
C15 0.0310(7) 0.0285(7) 0.0403(8) 0.0074(6) 0.0028(6) 0.0187(6)
C16 0.0339(8) 0.0306(7) 0.0303(7) 0.0117(6) 0.0073(6) 0.0132(6)
O2 0.0524(7) 0.0409(7) 0.0345(6) 0.0056(6) 0.0106(5) -0.0036(5)
C17 0.0702(16) 0.0801(17) 0.0559(14) -0.0046(13) 0.0155(12) -0.0327(12)
O3 0.0308(6) 0.0366(6) 0.0593(8) 0.0054(5) 0.0046(5) 0.0176(6)
C18 0.0377(9) 0.0509(10) 0.0661(12) 0.0142(8) 0.0189(9) 0.0296(10)
C19 0.0402(8) 0.0308(7) 0.0293(7) 0.0099(6) 0.0061(6) 0.0148(6)
O4 0.0623(8) 0.0473(7) 0.0328(6) 0.0228(6) 0.0169(5) 0.0239(5)
C20 0.0868(15) 0.0509(11) 0.0473(10) 0.0421(11) 0.0271(10) 0.0305(9)

loop_
_atom_type_symbol
_atom_type_description
_atom_type_scat_dispersion_real
_atom_type_scat_dispersion_imag
_atom_type_scat_source
C C 0.0033 0.0016 'International Tables Vol C Tables 4.2.6.8 and 6.1.1.4'
H H 0.0000 0.0000 'International Tables Vol C Tables 4.2.6.8 and 6.1.1.4'
N N 0.0061 0.0033 'International Tables Vol C Tables 4.2.6.8 and 6.1.1.4'
O O 0.0106 0.0060 'International Tables Vol C Tables 4.2.6.8 and 6.1.1.4'

loop_
_geom_angle_atom_site_label_1
_geom_angle_atom_site_label_2
_geom_angle_atom_site_label_3
_geom_angle_site_symmetry_1
_geom_angle_site_symmetry_3
_geom_angle
_geom_angle_publ_flag
O1 C1 C6 . . 123.01(14) ?
O1 C1 C2 . . 116.47(13) ?
C6 C1 C2 . . 120.52(14) ?
C3 C2 C1 . . 117.68(13) ?
C3 C2 C8 . . 119.07(13) ?
C1 C2 C8 . . 123.24(13) ?
C4 C3 C2 . . 121.49(15) ?
C4 C3 H3 . . 119.3 ?
C2 C3 H3 . . 119.3 ?
C3 C4 C5 . . 119.82(15) ?
C3 C4 H4 . . 120.1 ?
C5 C4 H4 . . 120.1 ?
C6 C5 C4 . . 120.19(14) ?
C6 C5 H5 . . 119.9 ?
C4 C5 H5 . . 119.9 ?
C5 C6 C1 . . 120.29(15) ?
C5 C6 H6 . . 119.9 ?
C1 C6 H6 . . 119.9 ?
C1 O1 C7 . . 118.67(14) ?
O1 C7 H7A . . 109.5 ?
O1 C7 H7B . . 109.5 ?
H7A C7 H7B . . 109.5 ?
O1 C7 H7C . . 109.5 ?
H7A C7 H7C . . 109.5 ?
H7B C7 H7C . . 109.5 ?
N2 C8 C2 . . 118.77(12) ?
N2 C8 C9 . . 113.69(12) ?
C2 C8 C9 . . 127.53(12) ?
C8 C9 C10 . . 102.65(11) ?
C8 C9 H9A . . 111.2 ?
C10 C9 H9A . . 111.2 ?
C8 C9 H9B . . 111.2 ?
C10 C9 H9B . . 111.2 ?
H9A C9 H9B . . 109.2 ?
N1 C10 C11 . . 111.67(12) ?
N1 C10 C9 . . 101.24(10) ?
C11 C10 C9 . . 112.00(11) ?
N1 C10 H10 . . 110.5 ?
C11 C10 H10 . . 110.5 ?
C9 C10 H10 . . 110.5 ?
C19 N1 N2 . . 122.73(12) ?
C19 N1 C10 . . 124.12(11) ?
N2 N1 C10 . . 113.02(11) ?
C8 N2 N1 . . 108.20(11) ?
C12 C11 C16 . . 120.38(13) ?
C12 C11 C10 . . 119.43(12) ?
C16 C11 C10 . . 120.06(12) ?
C11 C12 C13 . . 119.39(14) ?
C11 C12 H12 . . 120.3 ?
C13 C12 H12 . . 120.3 ?
O2 C13 C14 . . 124.09(14) ?
O2 C13 C12 . . 114.83(14) ?
C14 C13 C12 . . 121.07(14) ?
C13 C14 C15 . . 118.92(14) ?
C13 C14 H14 . . 120.5 ?
C15 C14 H14 . . 120.5 ?
O3 C15 C16 . . 124.38(14) ?
O3 C15 C14 . . 114.83(13) ?
C16 C15 C14 . . 120.79(14) ?
C15 C16 C11 . . 119.44(13) ?
C15 C16 H16 . . 120.3 ?
C11 C16 H16 . . 120.3 ?
C13 O2 C17 . . 116.73(15) ?
O2 C17 H17A . . 109.5 ?
O2 C17 H17B . . 109.5 ?
H17A C17 H17B . . 109.5 ?
O2 C17 H17C . . 109.5 ?
H17A C17 H17C . . 109.5 ?
H17B C17 H17C . . 109.5 ?
C15 O3 C18 . . 117.33(13) ?
O3 C18 H18A . . 109.5 ?
O3 C18 H18B . . 109.5 ?
H18A C18 H18B . . 109.5 ?
O3 C18 H18C . . 109.5 ?
H18A C18 H18C . . 109.5 ?
H18B C18 H18C . . 109.5 ?
O4 C19 N1 . . 119.79(14) ?
O4 C19 C20 . . 122.44(14) ?
N1 C19 C20 . . 117.77(13) ?
C19 C20 H20A . . 109.5 ?
C19 C20 H20B . . 109.5 ?
H20A C20 H20B . . 109.5 ?
C19 C20 H20C . . 109.5 ?
H20A C20 H20C . . 109.5 ?
H20B C20 H20C . . 109.5 ?

loop_
_geom_bond_atom_site_label_1
_geom_bond_atom_site_label_2
_geom_bond_site_symmetry_2
_geom_bond_distance
_geom_bond_publ_flag
C1 O1 . 1.3617(18) ?
C1 C6 . 1.395(2) ?
C1 C2 . 1.404(2) ?
C2 C3 . 1.398(2) ?
C2 C8 . 1.4746(19) ?
C3 C4 . 1.383(2) ?
C3 H3 . 0.9400 ?
C4 C5 . 1.383(2) ?
C4 H4 . 0.9400 ?
C5 C6 . 1.375(2) ?
C5 H5 . 0.9400 ?
C6 H6 . 0.9400 ?
O1 C7 . 1.412(2) ?
C7 H7A . 0.9700 ?
C7 H7B . 0.9700 ?
C7 H7C . 0.9700 ?
C8 N2 . 1.2891(18) ?
C8 C9 . 1.5090(19) ?
C9 C10 . 1.5411(19) ?
C9 H9A . 0.9800 ?
C9 H9B . 0.9800 ?
C10 N1 . 1.4749(17) ?
C10 C11 . 1.5141(19) ?
C10 H10 . 0.9900 ?
N1 C19 . 1.3534(19) ?
N1 N2 . 1.3940(15) ?
C11 C12 . 1.3778(19) ?
C11 C16 . 1.395(2) ?
C12 C13 . 1.394(2) ?
C12 H12 . 0.9400 ?
C13 O2 . 1.3744(18) ?
C13 C14 . 1.378(2) ?
C14 C15 . 1.394(2) ?
C14 H14 . 0.9400 ?
C15 O3 . 1.3668(18) ?
C15 C16 . 1.382(2) ?
C16 H16 . 0.9400 ?
O2 C17 . 1.421(2) ?
C17 H17A . 0.9700 ?
C17 H17B . 0.9700 ?
C17 H17C . 0.9700 ?
O3 C18 . 1.427(2) ?
C18 H18A . 0.9700 ?
C18 H18B . 0.9700 ?
C18 H18C . 0.9700 ?
C19 O4 . 1.2236(17) ?
C19 C20 . 1.497(2) ?
C20 H20A . 0.9700 ?
C20 H20B . 0.9700 ?
C20 H20C . 0.9700 ?

loop_
_geom_hbond_atom_site_label_D
_geom_hbond_atom_site_label_H
_geom_hbond_atom_site_label_A
_geom_hbond_site_symmetry_A
_geom_hbond_distance_DH
_geom_hbond_distance_HA
_geom_hbond_distance_DA
_geom_hbond_angle_DHA
C10 H10 O4 2_665 0.99 2.46 3.4340(18) 167
C5 H5 O4 1_556 0.94 2.59 3.309(2) 134

loop_
_geom_torsion_atom_site_label_1
_geom_torsion_atom_site_label_2
_geom_torsion_atom_site_label_3
_geom_torsion_atom_site_label_4
_geom_torsion_site_symmetry_1
_geom_torsion_site_symmetry_2
_geom_torsion_site_symmetry_3
_geom_torsion_site_symmetry_4
_geom_torsion
_geom_torsion_publ_flag
O1 C1 C2 C3 . . . . 179.43(13) ?
C6 C1 C2 C3 . . . . -0.7(2) ?
O1 C1 C2 C8 . . . . 0.8(2) ?
C6 C1 C2 C8 . . . . -179.33(14) ?
C1 C2 C3 C4 . . . . 0.2(2) ?
C8 C2 C3 C4 . . . . 178.85(14) ?
C2 C3 C4 C5 . . . . 0.6(2) ?
C3 C4 C5 C6 . . . . -0.8(3) ?
C4 C5 C6 C1 . . . . 0.3(3) ?
O1 C1 C6 C5 . . . . -179.62(15) ?
C2 C1 C6 C5 . . . . 0.5(2) ?
C6 C1 O1 C7 . . . . 6.1(2) ?
C2 C1 O1 C7 . . . . -174.01(16) ?
C3 C2 C8 N2 . . . . 4.0(2) ?
C1 C2 C8 N2 . . . . -177.35(14) ?
C3 C2 C8 C9 . . . . -176.46(14) ?
C1 C2 C8 C9 . . . . 2.2(2) ?
N2 C8 C9 C10 . . . . -7.73(16) ?
C2 C8 C9 C10 . . . . 172.73(13) ?
C8 C9 C10 N1 . . . . 10.06(13) ?
C8 C9 C10 C11 . . . . -109.04(12) ?
C11 C10 N1 C19 . . . . -67.02(17) ?
C9 C10 N1 C19 . . . . 173.65(13) ?
C11 C10 N1 N2 . . . . 108.85(13) ?
C9 C10 N1 N2 . . . . -10.49(15) ?
C2 C8 N2 N1 . . . . -179.04(12) ?
C9 C8 N2 N1 . . . . 1.37(16) ?
C19 N1 N2 C8 . . . . -177.84(13) ?
C10 N1 N2 C8 . . . . 6.23(16) ?
N1 C10 C11 C12 . . . . 145.36(13) ?
C9 C10 C11 C12 . . . . -101.88(15) ?
N1 C10 C11 C16 . . . . -38.83(17) ?
C9 C10 C11 C16 . . . . 73.92(16) ?
C16 C11 C12 C13 . . . . -0.2(2) ?
C10 C11 C12 C13 . . . . 175.58(13) ?
C11 C12 C13 O2 . . . . -179.32(13) ?
C11 C12 C13 C14 . . . . 0.0(2) ?
O2 C13 C14 C15 . . . . 179.53(14) ?
C12 C13 C14 C15 . . . . 0.2(2) ?
C13 C14 C15 O3 . . . . 179.30(13) ?
C13 C14 C15 C16 . . . . -0.3(2) ?
O3 C15 C16 C11 . . . . -179.44(13) ?
C14 C15 C16 C11 . . . . 0.1(2) ?
C12 C11 C16 C15 . . . . 0.1(2) ?
C10 C11 C16 C15 . . . . -175.64(13) ?
C14 C13 O2 C17 . . . . -2.7(3) ?
C12 C13 O2 C17 . . . . 176.6(2) ?
C16 C15 O3 C18 . . . . 0.5(2) ?
C14 C15 O3 C18 . . . . -179.07(14) ?
N2 N1 C19 O4 . . . . -179.14(14) ?
C10 N1 C19 O4 . . . . -3.7(2) ?
N2 N1 C19 C20 . . . . 0.9(2) ?
C10 N1 C19 C20 . . . . 176.37(15) ?

_cod_database_fobs_code 1560235
